data_9009388
loop_
_publ_author_name
'Yang, Z.'

_publ_section_title
;
 Structure redetermination of natural cebaite-(Ce), Ba3Ce2(CO3)5F2
;
_journal_name_full 'Neues Jahrbuch fur Mineralogie, Monatshefte'
_journal_page_first 56
_journal_page_last 64
_journal_volume 1995
_journal_year 1995
_chemical_compound_source 'Bayan Obo REE-Nb-Fe deposit, Inner Mongolia, China'
_chemical_formula_sum 'C5 Ba3 Ce2 F2 O15'
_chemical_name_mineral Cebaite-(Ce)
_space_group_IT_number 12
_symmetry_space_group_name_Hall '-C 2y'
_symmetry_space_group_name_H-M 'C 1 2/m 1'
_cell_angle_alpha 90
_cell_angle_beta 94.8
_cell_angle_gamma 90
_cell_length_a 21.42
_cell_length_b 5.078
_cell_length_c 13.30
_cell_formula_units_Z 4
_cell_volume 1441.577
_database_code_amcsd 0014872
_exptl_crystal_density_diffrn 4.747
_cod_original_cell_volume 1441.578
_cod_original_formula_sum 'Ba3 Ce2 C5 O15 F2'
_cod_database_code 9009388

loop_
_space_group_symop_operation_xyz
x,y,z
1/2+x,1/2+y,z
x,-y,z
1/2+x,1/2-y,z
-x,y,-z
1/2-x,1/2+y,-z
-x,-y,-z
1/2-x,1/2-y,-z

loop_
_atom_site_aniso_label
_atom_site_aniso_U_11
_atom_site_aniso_U_22
_atom_site_aniso_U_33
_atom_site_aniso_U_12
_atom_site_aniso_U_13
_atom_site_aniso_U_23
Ba1 0.02600 0.02800 0.01800 0.00000 0.00200 0.00000
Ba2 0.01500 0.02000 0.02100 0.00000 0.00050 0.00000
Ba3 0.01600 0.02000 0.02100 0.00000 -0.00050 0.00000
Ba4 0.01900 0.02000 0.01900 0.00000 0.00100 0.00000
Ce1 0.01400 0.01400 0.01800 0.00000 0.00050 0.00000
Ce2 0.01200 0.01600 0.01700 0.00000 0.00050 0.00000
C1 0.02500 0.01600 0.00600 0.00000 0.00100 0.00000
C2 0.01200 0.03000 0.01800 0.00000 -0.00350 0.00000
C3 0.02000 0.02400 0.01100 0.00000 0.00000 0.00000
C4 0.01300 0.02100 0.01600 0.00000 -0.00050 0.00000
C5 0.02200 0.02200 0.00800 0.00000 -0.00150 0.00000
O1 0.01900 0.02600 0.01900 0.00000 -0.00250 0.00000
O2 0.02600 0.01300 0.03300 -0.00300 0.00100 0.00100
O3 0.01400 0.04500 0.02500 0.00000 -0.00350 0.00000
O4 0.02200 0.00600 0.04300 0.00150 0.00200 -0.00250
O5 0.01600 0.03500 0.02700 0.00000 0.00350 0.00000
O6 0.01000 0.03100 0.02800 0.00000 -0.00050 0.00000
O7 0.02200 0.02800 0.02400 -0.00150 0.00150 -0.00300
O8 0.01400 0.02300 0.03000 0.00000 -0.00800 0.00000
O9 0.01900 0.01700 0.03700 -0.00350 0.00200 -0.00450
O10 0.02400 0.01200 0.03200 0.00000 -0.00100 0.00000
F1 0.02800 0.02000 0.02900 0.00000 0.00350 0.00000
F2 0.02200 0.03800 0.03000 0.00000 0.00050 0.00000

loop_
_atom_site_label
_atom_site_fract_x
_atom_site_fract_y
_atom_site_fract_z
Ba1 0.00000 0.00000 0.00000
Ba2 0.19280 0.00000 0.60060
Ba3 0.00000 0.50000 0.50000
Ba4 0.31300 0.00000 0.90470
Ce1 0.10510 0.00000 0.28740
Ce2 0.40020 0.00000 0.18540
C1 0.54160 0.00000 0.20110
C2 0.24560 0.00000 0.27550
C3 0.04790 0.00000 0.64500
C4 0.16020 0.00000 0.90360
C5 0.34940 0.00000 0.54080
O1 0.01220 0.27950 0.18510
O2 0.12140 0.28180 0.44150
O3 0.00980 0.00000 0.38560
O4 0.21600 0.21540 0.27520
O5 0.30690 0.00000 0.28230
O6 0.40060 0.00000 0.76630
O7 0.07740 0.22250 0.65830
O8 0.10240 0.00000 0.86960
O9 0.18970 0.22190 0.91660
O10 0.29440 0.00000 0.49720
F1 0.12510 0.00000 0.11270
F2 0.42690 0.00000 0.01460

loop_
_cod_related_entry_id
_cod_related_entry_database
_cod_related_entry_code
1 AMCSD 0014872
